data_2100068
loop_
_publ_author_name
'Richard E. Marsh'

_publ_section_title
;
 Space group <i>P</i>1: an update
;
_journal_issue 3
_journal_name_full 'Acta Crystallographica Section B'
_journal_page_first 359
_journal_page_last 359
_journal_paper_doi 10.1107/S0108768105009651
_journal_volume 61
_journal_year 2005
_chemical_formula_moiety 'C52 H44 N4 O4 Cd'
_chemical_formula_sum 'C52 H44 Cd N4 O4'
_space_group_crystal_system triclinic
_space_group_IT_number 2
_space_group_name_Hall '-P 1'
_space_group_name_H-M_alt 'P -1'
_symmetry_space_group_name_H-M 'P -1'
_audit_creation_method CRYM
_cell_angle_alpha 102.59
_cell_angle_beta 114.16
_cell_angle_gamma 65.50
_cell_formula_units_Z 1
_cell_length_a 11.3270
_cell_length_b 11.6140
_cell_length_c 9.8450
_cell_volume 1073.468
_cod_data_source_file bk0148.cif
_cod_data_source_block PHPNCD
_cod_depositor_comments
;
  Added moiety chemical formula and Z value from Marsh (2005) paper.
  The summary chemical formula is calculated from moiety formula using
  AdHocParser
  (svn://www.crystallography.net/cod-tools/trunk/Formulae/AdHocParser.yp,
  revision 1441.)

  Andrius Merkys
  2013-11-11
;
_cod_original_sg_symbol_H-M P-1
_cod_original_formula_sum 'not given'
_cod_database_code 2100068

loop_
_space_group_symop_id
_space_group_symop_operation_xyz
1 x,y,z
2 -x,-y,-z

loop_
_atom_site_label
_atom_site_fract_x
_atom_site_fract_y
_atom_site_fract_z
_atom_site_type_symbol
Cd1 0.00000 0.00000 0.00000 Cd
N1 -0.10319 -0.01368 0.13351 N
N2 -0.01332 -0.17375 -0.12143 N
C1 -0.09930 0.18217 0.29427 C
C2 -0.15280 0.26822 0.41339 C
C3 -0.11045 0.21625 0.55041 C
C4 -0.16414 0.29758 0.65992 C
C5 -0.25651 0.42318 0.63094 C
C6 -0.29387 0.47141 0.49455 C
C7 -0.24193 0.39435 0.38559 C
C8 -0.14274 0.07641 0.23855 C
C9 -0.23557 0.04598 0.28119 C
C10 -0.25113 -0.06353 0.19508 C
C11 -0.16830 -0.09789 0.10137 C
C12 -0.16306 -0.19712 -0.00986 C
C13 -0.24231 -0.28003 -0.02401 C
C14 -0.38383 -0.24013 -0.10726 C
C15 -0.45534 -0.32023 -0.12356 C
C16 -0.38643 -0.43593 -0.05973 C
C17 -0.24679 -0.47484 0.02310 C
C18 -0.16662 -0.39785 0.04648 C
C19 -0.09725 -0.22941 -0.11530 C
C20 -0.10953 -0.32274 -0.23801 C
C21 -0.03826 -0.31938 -0.32138 C
C22 0.02379 -0.22339 -0.24361 C
O1 -0.25980 0.10989 -0.19782 O
C23 -0.37513 0.15415 -0.14356 C
C24 -0.49593 0.24869 -0.24873 C
O2 -0.53772 0.17855 -0.38969 O
C25 -0.42672 0.13513 -0.45134 C
C26 -0.29651 0.04132 -0.33935 C
